data_4516420
loop_
_publ_author_name
'Li, Jiang'
'Yang, Guo-Ping'
'Wei, Shi-Long'
'Gao, Rui-Cheng'
'Bai, Nan-Nan'
'Wang, Yao-Yu'

_publ_section_title
;
 Two Microporous Metal--Organic Frameworks with Suitable Pore Size
 Displaying the High CO2/CH4 Selectivity
;
_journal_issue 11
_journal_name_full 'Crystal Growth &amp; Design'
_journal_page_first 5382
_journal_paper_doi 10.1021/acs.cgd.5b00997
_journal_volume 15
_journal_year 2015
_chemical_formula_sum 'C23 H10 N0 O10 Zn2'
_chemical_formula_weight 577.05
_space_group_IT_number 170
_space_group_name_Hall 'P 65'
_space_group_name_H-M_alt 'P 65'
_symmetry_cell_setting hexagonal
_symmetry_space_group_name_H-M 'P 65'
_atom_sites_solution_hydrogens geom
_atom_sites_solution_primary direct
_atom_sites_solution_secondary difmap
_audit_creation_method SHELXL-97
_cell_angle_alpha 90.00
_cell_angle_beta 90.00
_cell_angle_gamma 120.00
_cell_formula_units_Z 6
_cell_length_a 12.399(4)
_cell_length_b 12.399(4)
_cell_length_c 51.391(15)
_cell_measurement_temperature 293(2)
_cell_volume 6842(4)
_computing_structure_refinement 'SHELXL-97 (Sheldrick, 2008)'
_computing_structure_solution 'SHELXS-97 (Sheldrick, 2008)'
_diffrn_ambient_temperature 293(2)
_diffrn_measured_fraction_theta_full 0.906
_diffrn_measured_fraction_theta_max 0.906
_diffrn_measurement_device_type Bruker
_diffrn_radiation_monochromator graphite
_diffrn_radiation_source 'fine-focus sealed tube'
_diffrn_radiation_type MoK\a
_diffrn_radiation_wavelength 0.71073
_diffrn_reflns_av_R_equivalents 0.0901
_diffrn_reflns_av_sigmaI/netI 0.1513
_diffrn_reflns_limit_h_max 13
_diffrn_reflns_limit_h_min -9
_diffrn_reflns_limit_k_max 11
_diffrn_reflns_limit_k_min -13
_diffrn_reflns_limit_l_max 39
_diffrn_reflns_limit_l_min -53
_diffrn_reflns_number 14374
_diffrn_reflns_theta_full 23.25
_diffrn_reflns_theta_max 23.25
_diffrn_reflns_theta_min 1.90
_exptl_absorpt_coefficient_mu 1.080
_exptl_absorpt_correction_T_max 0.8050
_exptl_absorpt_correction_T_min 0.7377
_exptl_absorpt_correction_type multi-scan
_exptl_absorpt_process_details sadabs
_exptl_crystal_colour colorless
_exptl_crystal_density_diffrn 0.840
_exptl_crystal_density_method 'not measured'
_exptl_crystal_description Block
_exptl_crystal_F_000 1728
_exptl_crystal_size_max 0.30
_exptl_crystal_size_mid 0.24
_exptl_crystal_size_min 0.21
_platon_squeeze_details
;
;
_refine_diff_density_max 0.731
_refine_diff_density_min -0.313
_refine_diff_density_rms 0.098
_refine_ls_abs_structure_details 'Flack H D (1983), Acta Cryst. A39, 876-881'
_refine_ls_abs_structure_Flack 0.16(3)
_refine_ls_extinction_method none
_refine_ls_goodness_of_fit_ref 0.606
_refine_ls_hydrogen_treatment mixed
_refine_ls_matrix_type full
_refine_ls_number_parameters 318
_refine_ls_number_reflns 4785
_refine_ls_number_restraints 79
_refine_ls_restrained_S_all 0.604
_refine_ls_R_factor_all 0.0994
_refine_ls_R_factor_gt 0.0695
_refine_ls_shift/su_max 0.068
_refine_ls_shift/su_mean 0.002
_refine_ls_structure_factor_coef Fsqd
_refine_ls_weighting_details 'calc w=1/[\s^2^(Fo^2^)+(0.2000P)^2^+0.0000P] where P=(Fo^2^+2Fc^2^)/3'
_refine_ls_weighting_scheme calc
_refine_ls_wR_factor_gt 0.1737
_refine_ls_wR_factor_ref 0.1910
_reflns_number_gt 2648
_reflns_number_total 4785
_reflns_threshold_expression >2sigma(I)
_cod_data_source_file cg5b00997_si_002.cif
_cod_data_source_block compound1
_cod_depositor_comments
;
The following automatic conversions were performed:

data item '_symmetry_cell_setting' value 'Hexagonal' was changed to
'hexagonal' in accordance with the
/home/saulius/struct/COD-crude-data/automatic-downloads/DataCite-retrospective/ACS/depositions/lib/dictionaries/cif_core.dic
dictionary named 'cif_core.dic' version 2.4.2 last updated on
2011-04-26.

Automatic conversion script
Id: cif_fix_values 6909 2019-04-08 15:41:33Z antanas 
;
_cod_original_sg_symbol_H-M P65
_cod_database_code 4516420

loop_
_symmetry_equiv_pos_as_xyz
'x, y, z'
'x-y, x, z+5/6'
'-y, x-y, z+2/3'
'-x, -y, z+1/2'
'-x+y, -x, z+1/3'
'y, -x+y, z+1/6'

loop_
_atom_site_label
_atom_site_type_symbol
_atom_site_fract_x
_atom_site_fract_y
_atom_site_fract_z
_atom_site_U_iso_or_equiv
_atom_site_adp_type
_atom_site_occupancy
_atom_site_symmetry_multiplicity
_atom_site_calc_flag
_atom_site_refinement_flags
Zn1 Zn 0.37443(12) 0.56027(12) 0.23028(3) 0.0531(5) Uani 1 1 d .
Zn2 Zn 0.81908(12) 0.53413(12) 0.11911(3) 0.0555(5) Uani 1 1 d .
O1 O 0.3234(10) 0.4784(11) 0.1981(2) 0.089(4) Uani 1 1 d .
O2 O 0.1847(8) -0.2184(8) -0.01667(17) 0.084(3) Uani 1 1 d U
O3 O 0.6473(7) 0.3209(7) 0.07556(15) 0.066(2) Uani 1 1 d U
O4 O 0.6552(7) 0.4441(7) 0.10696(15) 0.063(2) Uani 1 1 d .
O5 O -0.0794(8) -0.3344(8) 0.09250(16) 0.083(3) Uani 1 1 d .
O6 O -0.0948(8) -0.4476(8) 0.05777(15) 0.063(2) Uani 1 1 d .
O7 O -0.1194(8) 0.4182(11) 0.12578(17) 0.097(3) Uani 1 1 d .
O8 O -0.0796(8) 0.3526(10) 0.0892(3) 0.115(4) Uani 1 1 d .
O20 O 0.1398(15) 0.4619(19) 0.2037(3) 0.199(8) Uani 1 1 d .
H20 H 0.1675 0.4909 0.2181 0.298 Uiso 1 1 calc R
O50 O 0.3067(10) -0.0126(9) -0.01316(18) 0.122(5) Uani 1 1 d .
C1 C -0.0571(14) 0.3758(11) 0.1139(3) 0.066(4) Uani 1 1 d .
C2 C 0.5987(12) 0.3536(12) 0.0914(3) 0.071(4) Uani 1 1 d U
C4 C 0.4566(10) 0.2835(11) 0.0914(2) 0.057(4) Uani 1 1 d .
C5 C 0.3951(10) 0.1833(10) 0.0771(2) 0.042(3) Uani 1 1 d U
H5 H 0.4393 0.1582 0.0666 0.050 Uiso 1 1 calc R
C6 C 0.2564(12) 0.1083(12) 0.0773(2) 0.067(4) Uani 1 1 d .
C7 C 0.2009(10) 0.1567(10) 0.0917(2) 0.045(3) Uani 1 1 d U
H7 H 0.1146 0.1179 0.0908 0.054 Uiso 1 1 calc R
C8 C 0.2610(9) 0.2590(8) 0.10765(19) 0.030(2) Uani 1 1 d U
C9 C 0.3895(13) 0.3212(11) 0.1073(3) 0.075(4) Uani 1 1 d .
H9 H 0.4331 0.3905 0.1179 0.090 Uiso 1 1 calc R
C10 C 0.1867(10) 0.3013(9) 0.1233(2) 0.049(3) Uani 1 1 d .
C11 C 0.2294(10) 0.3527(10) 0.1491(2) 0.050(3) Uani 1 1 d .
H11 H 0.2979 0.3516 0.1561 0.060 Uiso 1 1 calc R
C12 C 0.0712(10) 0.4060(11) 0.1509(2) 0.060(4) Uani 1 1 d .
H12 H 0.0293 0.4393 0.1598 0.072 Uiso 1 1 calc R
C13 C 0.1703(11) 0.4041(10) 0.1638(3) 0.055(4) Uani 1 1 d .
C14 C 0.0327(12) 0.3630(11) 0.1266(3) 0.067(4) Uani 1 1 d U
C15 C 0.0948(10) 0.3078(9) 0.1148(2) 0.049(3) Uani 1 1 d U
H15 H 0.0644 0.2714 0.0986 0.059 Uiso 1 1 calc R
C17 C 0.1944(9) -0.0183(9) 0.0637(2) 0.038(3) Uani 1 1 d .
C18 C 0.2352(11) -0.0018(11) 0.0364(2) 0.059(3) Uani 1 1 d U
H18 H 0.2897 0.0739 0.0286 0.070 Uiso 1 1 calc R
C19 C 0.1757(11) -0.1248(11) 0.0233(2) 0.056(3) Uani 1 1 d U
C20 C 0.0990(10) -0.1148(9) 0.0723(2) 0.039(3) Uani 1 1 d U
H20A H 0.0656 -0.1110 0.0883 0.047 Uiso 1 1 calc R
C21 C 0.0424(10) -0.2278(10) 0.0582(2) 0.051(3) Uani 1 1 d U
C22 C 0.0863(10) -0.2309(11) 0.03346(19) 0.055(3) Uani 1 1 d .
H22 H 0.0541 -0.3052 0.0242 0.066 Uiso 1 1 calc R
C23 C -0.0531(11) -0.3508(13) 0.0706(3) 0.066(4) Uani 1 1 d .
C50 C 0.2398(11) -0.1007(12) -0.0055(2) 0.050(3) Uani 1 1 d U
C30 C 0.228(3) 0.4537(17) 0.1897(4) 0.118(8) Uani 1 1 d .

loop_
_atom_site_aniso_label
_atom_site_aniso_U_11
_atom_site_aniso_U_22
_atom_site_aniso_U_33
_atom_site_aniso_U_23
_atom_site_aniso_U_13
_atom_site_aniso_U_12
Zn1 0.0698(10) 0.0661(9) 0.0350(9) -0.0138(7) -0.0116(7) 0.0426(8)
Zn2 0.0575(9) 0.0694(10) 0.0348(9) -0.0164(7) 0.0040(7) 0.0282(8)
O1 0.099(8) 0.164(11) 0.036(7) -0.052(6) -0.051(6) 0.091(8)
O2 0.085(3) 0.083(3) 0.082(3) -0.0011(10) 0.0023(10) 0.0411(16)
O3 0.065(2) 0.067(2) 0.066(2) -0.0025(10) 0.0021(10) 0.0334(14)
O4 0.059(5) 0.071(5) 0.039(5) -0.016(4) 0.004(4) 0.018(4)
O5 0.105(7) 0.067(6) 0.028(6) -0.005(5) 0.034(5) 0.006(5)
O6 0.095(6) 0.059(6) 0.033(6) -0.018(4) 0.010(4) 0.037(5)
O7 0.085(7) 0.214(11) 0.044(6) -0.022(7) -0.031(5) 0.114(8)
O8 0.075(7) 0.149(10) 0.153(12) -0.073(9) -0.029(7) 0.079(7)
O20 0.182(14) 0.28(2) 0.068(11) -0.083(12) -0.051(9) 0.070(13)
O50 0.133(9) 0.058(6) 0.069(7) 0.003(5) 0.063(7) -0.032(6)
C1 0.097(11) 0.069(9) 0.034(9) -0.024(7) -0.003(8) 0.043(8)
C2 0.071(4) 0.071(4) 0.070(4) -0.0001(10) 0.0000(10) 0.035(2)
C4 0.038(7) 0.065(8) 0.076(10) -0.019(7) 0.022(6) 0.032(7)
C5 0.041(3) 0.042(3) 0.041(3) -0.0001(10) -0.0004(10) 0.0205(17)
C6 0.086(10) 0.075(9) 0.049(9) -0.005(7) 0.005(7) 0.047(8)
C7 0.045(3) 0.046(3) 0.045(3) -0.0007(10) 0.0000(10) 0.0230(16)
C8 0.029(3) 0.029(3) 0.029(3) -0.0008(10) 0.0013(10) 0.0140(15)
C9 0.109(12) 0.047(8) 0.072(10) -0.015(7) -0.046(9) 0.042(8)
C10 0.047(7) 0.047(7) 0.064(9) -0.016(6) 0.004(7) 0.032(6)
C11 0.052(8) 0.055(7) 0.049(9) -0.018(6) 0.009(6) 0.031(6)
C12 0.040(7) 0.111(11) 0.044(9) -0.039(7) -0.019(6) 0.048(7)
C13 0.050(8) 0.042(7) 0.071(10) -0.011(7) 0.031(7) 0.020(6)
C14 0.067(4) 0.067(4) 0.066(4) -0.0003(10) -0.0005(10) 0.034(2)
C15 0.049(3) 0.049(3) 0.048(3) -0.0016(10) 0.0004(10) 0.0241(17)
C17 0.039(6) 0.037(7) 0.035(7) -0.008(6) 0.010(6) 0.016(6)
C18 0.058(3) 0.059(3) 0.059(4) -0.0016(10) 0.0006(10) 0.0296(19)
C19 0.056(3) 0.056(3) 0.055(3) -0.0008(10) 0.0013(10) 0.0273(19)
C20 0.039(3) 0.038(3) 0.039(3) -0.0006(10) 0.0003(10) 0.0189(16)
C21 0.051(3) 0.052(3) 0.051(3) -0.0011(10) 0.0007(10) 0.0254(18)
C22 0.054(8) 0.060(8) 0.018(7) -0.010(6) 0.022(6) 0.004(6)
C23 0.052(8) 0.081(11) 0.075(12) 0.002(9) 0.011(8) 0.041(8)
C50 0.049(3) 0.050(3) 0.049(3) -0.0009(10) 0.0001(10) 0.0244(18)
C30 0.24(3) 0.097(13) 0.044(15) -0.002(11) 0.042(17) 0.101(17)

loop_
_atom_type_symbol
_atom_type_description
_atom_type_scat_dispersion_real
_atom_type_scat_dispersion_imag
_atom_type_scat_source
C C 0.0033 0.0016 'International Tables Vol C Tables 4.2.6.8 and 6.1.1.4'
H H 0.0000 0.0000 'International Tables Vol C Tables 4.2.6.8 and 6.1.1.4'
N N 0.0061 0.0033 'International Tables Vol C Tables 4.2.6.8 and 6.1.1.4'
O O 0.0106 0.0060 'International Tables Vol C Tables 4.2.6.8 and 6.1.1.4'
Zn Zn 0.2839 1.4301 'International Tables Vol C Tables 4.2.6.8 and 6.1.1.4'

loop_
_geom_angle_atom_site_label_1
_geom_angle_atom_site_label_2
_geom_angle_atom_site_label_3
_geom_angle
_geom_angle_site_symmetry_1
_geom_angle_site_symmetry_3
O1 Zn1 O3 121.9(4) . 6_565
O1 Zn1 O6 98.4(4) . 6_665
O3 Zn1 O6 110.8(3) 6_565 6_665
O1 Zn1 O8 106.2(5) . 6
O3 Zn1 O8 114.5(4) 6_565 6
O6 Zn1 O8 102.2(4) 6_665 6
O4 Zn2 O2 96.1(3) . 6_665
O4 Zn2 O7 109.0(4) . 1_655
O2 Zn2 O7 114.4(4) 6_665 1_655
O4 Zn2 O5 108.0(4) . 1_665
O2 Zn2 O5 114.3(4) 6_665 1_665
O7 Zn2 O5 113.4(4) 1_655 1_665
O4 Zn2 C50 128.4(4) . 6_665
O2 Zn2 C50 32.4(4) 6_665 6_665
O7 Zn2 C50 97.0(4) 1_655 6_665
O5 Zn2 C50 100.7(4) 1_665 6_665
C30 O1 Zn1 120.0(13) . .
C50 O2 Zn2 99.7(7) . 2_544
C2 O3 Zn1 137.2(9) . 2_654
C2 O4 Zn2 133.9(8) . .
C23 O5 Zn2 127.1(9) . 1_445
C23 O6 Zn1 138.4(9) . 2_544
C1 O7 Zn2 138.4(9) . 1_455
C1 O8 Zn1 134.8(9) . 2_554
C30 O20 H20 109.5 . .
O7 C1 O8 116.7(13) . .
O7 C1 C14 120.7(13) . .
O8 C1 C14 122.6(14) . .
O3 C2 O4 125.5(12) . .
O3 C2 C4 116.2(12) . .
O4 C2 C4 118.2(12) . .
C5 C4 C9 118.7(10) . .
C5 C4 C2 119.9(10) . .
C9 C4 C2 121.4(11) . .
C4 C5 C6 122.1(10) . .
C4 C5 H5 118.9 . .
C6 C5 H5 118.9 . .
C7 C6 C5 114.4(11) . .
C7 C6 C17 127.2(11) . .
C5 C6 C17 118.0(10) . .
C6 C7 C8 125.4(11) . .
C6 C7 H7 117.3 . .
C8 C7 H7 117.3 . .
C7 C8 C9 116.6(10) . .
C7 C8 C10 119.9(9) . .
C9 C8 C10 123.4(10) . .
C8 C9 C4 122.3(11) . .
C8 C9 H9 118.9 . .
C4 C9 H9 118.8 . .
C15 C10 C11 115.6(10) . .
C15 C10 C8 124.7(11) . .
C11 C10 C8 119.3(9) . .
C13 C11 C10 122.0(11) . .
C13 C11 H11 119.0 . .
C10 C11 H11 119.0 . .
C14 C12 C13 124.7(12) . .
C14 C12 H12 117.6 . .
C13 C12 H12 117.6 . .
C12 C13 C11 114.3(12) . .
C12 C13 C30 131.1(13) . .
C11 C13 C30 114.5(14) . .
C12 C14 C1 123.0(13) . .
C12 C14 C15 115.0(13) . .
C1 C14 C15 121.9(13) . .
C10 C15 C14 128.1(12) . .
C10 C15 H15 115.9 . .
C14 C15 H15 115.9 . .
C20 C17 C18 124.0(10) . .
C20 C17 C6 124.1(10) . .
C18 C17 C6 109.4(9) . .
C17 C18 C19 109.3(10) . .
C17 C18 H18 125.3 . .
C19 C18 H18 125.3 . .
C22 C19 C18 125.3(11) . .
C22 C19 C50 128.6(11) . .
C18 C19 C50 106.1(10) . .
C17 C20 C21 121.4(11) . .
C17 C20 H20A 119.3 . .
C21 C20 H20A 119.3 . .
C22 C21 C20 119.3(10) . .
C22 C21 C23 118.3(11) . .
C20 C21 C23 121.8(11) . .
C19 C22 C21 118.4(11) . .
C19 C22 H22 120.8 . .
C21 C22 H22 120.8 . .
O5 C23 O6 129.9(13) . .
O5 C23 C21 111.0(12) . .
O6 C23 C21 119.1(13) . .
O50 C50 O2 130.3(13) . .
O50 C50 C19 125.5(12) . .
O2 C50 C19 104.1(10) . .
O50 C50 Zn2 82.9(9) . 2_544
O2 C50 Zn2 47.9(5) . 2_544
C19 C50 Zn2 151.1(9) . 2_544
O1 C30 O20 123.0(19) . .
O1 C30 C13 131.6(19) . .
O20 C30 C13 105(2) . .

loop_
_geom_bond_atom_site_label_1
_geom_bond_atom_site_label_2
_geom_bond_distance
_geom_bond_site_symmetry_2
Zn1 O1 1.876(10) .
Zn1 O3 1.930(8) 6_565
Zn1 O6 1.934(8) 6_665
Zn1 O8 1.973(12) 6
Zn2 O4 1.870(7) .
Zn2 O2 1.924(9) 6_665
Zn2 O7 1.966(10) 1_655
Zn2 O5 2.015(8) 1_665
Zn2 C50 2.556(12) 6_665
O1 C30 1.14(3) .
O2 C50 1.389(13) .
O2 Zn2 1.924(9) 2_544
O3 C2 1.198(14) .
O3 Zn1 1.930(8) 2_654
O4 C2 1.266(14) .
O5 C23 1.216(15) .
O5 Zn2 2.015(8) 1_445
O6 C23 1.235(15) .
O6 Zn1 1.934(8) 2_544
O7 C1 1.285(14) .
O7 Zn2 1.966(10) 1_455
O8 C1 1.300(15) .
O8 Zn1 1.973(12) 2_554
O20 C30 1.36(2) .
O20 H20 0.8200 .
O50 C50 1.063(12) .
C1 C14 1.367(17) .
C2 C4 1.526(17) .
C4 C5 1.311(14) .
C4 C9 1.400(16) .
C5 C6 1.490(15) .
C5 H5 0.9300 .
C6 C7 1.339(14) .
C6 C17 1.528(15) .
C7 C8 1.376(14) .
C7 H7 0.9300 .
C8 C9 1.380(15) .
C8 C10 1.502(13) .
C9 H9 0.9300 .
C10 C15 1.260(13) .
C10 C11 1.451(15) .
C11 C13 1.407(14) .
C11 H11 0.9300 .
C12 C14 1.348(16) .
C12 C13 1.406(16) .
C12 H12 0.9300 .
C13 C30 1.49(2) .
C14 C15 1.398(15) .
C15 H15 0.9300 .
C17 C20 1.270(12) .
C17 C18 1.470(14) .
C18 C19 1.483(15) .
C18 H18 0.9300 .
C19 C22 1.332(14) .
C19 C50 1.635(16) .
C20 C21 1.415(14) .
C20 H20A 0.9300 .
C21 C22 1.391(14) .
C21 C23 1.526(16) .
C22 H22 0.9300 .
C50 Zn2 2.556(12) 2_544

loop_
_geom_torsion_atom_site_label_1
_geom_torsion_atom_site_label_2
_geom_torsion_atom_site_label_3
_geom_torsion_atom_site_label_4
_geom_torsion
_geom_torsion_site_symmetry_1
_geom_torsion_site_symmetry_4
O3 Zn1 O1 C30 -30.6(18) 6_565 .
O6 Zn1 O1 C30 -151.6(15) 6_665 .
O8 Zn1 O1 C30 103.0(16) 6 .
O2 Zn2 O4 C2 -158.7(11) 6_665 .
O7 Zn2 O4 C2 -40.3(12) 1_655 .
O5 Zn2 O4 C2 83.2(12) 1_665 .
C50 Zn2 O4 C2 -156.3(11) 6_665 .
Zn2 O7 C1 O8 -39(2) 1_455 .
Zn2 O7 C1 C14 137.9(11) 1_455 .
Zn1 O8 C1 O7 4(2) 2_554 .
Zn1 O8 C1 C14 -172.9(9) 2_554 .
Zn1 O3 C2 O4 -2(2) 2_654 .
Zn1 O3 C2 C4 174.3(8) 2_654 .
Zn2 O4 C2 O3 -19(2) . .
Zn2 O4 C2 C4 164.7(8) . .
O3 C2 C4 C5 8.8(18) . .
O4 C2 C4 C5 -174.5(11) . .
O3 C2 C4 C9 -173.6(12) . .
O4 C2 C4 C9 3.1(19) . .
C9 C4 C5 C6 -0.2(18) . .
C2 C4 C5 C6 177.4(11) . .
C4 C5 C6 C7 4.5(16) . .
C4 C5 C6 C17 -169.7(11) . .
C5 C6 C7 C8 -6.9(17) . .
C17 C6 C7 C8 166.7(11) . .
C6 C7 C8 C9 4.7(16) . .
C6 C7 C8 C10 -178.3(10) . .
C7 C8 C9 C4 0.3(17) . .
C10 C8 C9 C4 -176.5(11) . .
C5 C4 C9 C8 -2.3(19) . .
C2 C4 C9 C8 -179.9(11) . .
C7 C8 C10 C15 -43.0(15) . .
C9 C8 C10 C15 133.7(12) . .
C7 C8 C10 C11 144.6(10) . .
C9 C8 C10 C11 -38.7(15) . .
C15 C10 C11 C13 1.2(16) . .
C8 C10 C11 C13 174.3(9) . .
C14 C12 C13 C11 0.2(18) . .
C14 C12 C13 C30 176.2(14) . .
C10 C11 C13 C12 -2.6(16) . .
C10 C11 C13 C30 -179.3(12) . .
C13 C12 C14 C1 -174.4(12) . .
C13 C12 C14 C15 3.4(18) . .
O7 C1 C14 C12 -8(2) . .
O8 C1 C14 C12 168.6(13) . .
O7 C1 C14 C15 174.7(12) . .
O8 C1 C14 C15 -9(2) . .
C11 C10 C15 C14 3.1(17) . .
C8 C10 C15 C14 -169.6(10) . .
C12 C14 C15 C10 -5.3(18) . .
C1 C14 C15 C10 172.4(12) . .
C7 C6 C17 C20 -32.5(18) . .
C5 C6 C17 C20 140.8(11) . .
C7 C6 C17 C18 129.9(12) . .
C5 C6 C17 C18 -56.7(13) . .
C20 C17 C18 C19 -18.0(14) . .
C6 C17 C18 C19 179.5(9) . .
C17 C18 C19 C22 8.7(16) . .
C17 C18 C19 C50 -172.6(8) . .
C18 C17 C20 C21 17.1(16) . .
C6 C17 C20 C21 177.0(10) . .
C17 C20 C21 C22 -4.9(16) . .
C17 C20 C21 C23 166.3(10) . .
C18 C19 C22 C21 1.1(18) . .
C50 C19 C22 C21 -177.3(10) . .
C20 C21 C22 C19 -4.0(17) . .
C23 C21 C22 C19 -175.6(11) . .
Zn2 O5 C23 O6 12(2) 1_445 .
Zn2 O5 C23 C21 -170.7(7) 1_445 .
Zn1 O6 C23 O5 -18(2) 2_544 .
Zn1 O6 C23 C21 164.8(8) 2_544 .
C22 C21 C23 O5 177.4(11) . .
C20 C21 C23 O5 6.1(15) . .
C22 C21 C23 O6 -5.0(17) . .
C20 C21 C23 O6 -176.3(10) . .
Zn2 O2 C50 O50 9.5(17) 2_544 .
Zn2 O2 C50 C19 -171.7(6) 2_544 .
C22 C19 C50 O50 175.5(15) . .
C18 C19 C50 O50 -3.1(17) . .
C22 C19 C50 O2 -3.4(16) . .
C18 C19 C50 O2 178.0(9) . .
C22 C19 C50 Zn2 -16(2) . 2_544
C18 C19 C50 Zn2 165.2(12) . 2_544
Zn1 O1 C30 O20 -11(3) . .
Zn1 O1 C30 C13 171.5(13) . .
C12 C13 C30 O1 -159.7(18) . .
C11 C13 C30 O1 16(3) . .
C12 C13 C30 O20 23(2) . .
C11 C13 C30 O20 -161.4(14) . .

loop_
_platon_squeeze_void_nr
_platon_squeeze_void_average_x
_platon_squeeze_void_average_y
_platon_squeeze_void_average_z
_platon_squeeze_void_volume
_platon_squeeze_void_count_electrons
_platon_squeeze_void_content
1 0.042 0.052 -0.003 4419 2099 ' '
